data_4109663
loop_
_publ_author_name
'Debabrata Maiti'
'Julia S. Woertink'
'Michael A. Vance'
'Ashley E. Milligan'
'Amy A. Narducci Sarjeant'
'Edward I. Solomon'
'Kenneth D. Karlin'

_publ_section_title
;
 Copper(I)/S8 Reversible Reactions Leading to an End-On Bound Dicopper(II)
 Disulfide Complex: Nucleophilic Reactivity and Analogies to
 Copper-Dioxygen Chemistry
;
_journal_name_full 'Journal of the American Chemical Society'
_journal_page_first 8882
_journal_page_last 8892
_journal_paper_doi 10.1021/ja071968z
_journal_volume 129
_journal_year 2007
_chemical_formula_moiety 'C20 H22 N4 O Br Cu, C24 F20 B'
_chemical_formula_sum 'C44 H22 B Br Cu F20 N4 O'
_chemical_formula_weight 1156.92
_chemical_name_systematic
; 
 ? 
;
_space_group_IT_number 14
_symmetry_cell_setting monoclinic
_symmetry_space_group_name_Hall '-P 2ybc'
_symmetry_space_group_name_H-M 'P 1 21/c 1'
_atom_sites_solution_hydrogens geom
_atom_sites_solution_primary direct
_atom_sites_solution_secondary difmap
_audit_creation_date
;
'Fri Jul 08 10:09:31 2005'
;
_audit_creation_method SHELXL-97
_cell_angle_alpha 90.00
_cell_angle_beta 98.764(9)
_cell_angle_gamma 90.00
_cell_formula_units_Z 4
_cell_length_a 11.5209(12)
_cell_length_b 18.2716(18)
_cell_length_c 20.591(2)
_cell_measurement_reflns_used 4426
_cell_measurement_temperature 110
_cell_measurement_theta_max 22.69
_cell_measurement_theta_min 1.88
_cell_volume 4283.9(7)
_computing_cell_refinement 'Oxford Diffraction CrysAlis RED'
_computing_data_collection 'Oxford Diffraction CrysAlis CCD'
_computing_data_reduction 'Oxford Diffraction CrysAlis RED'
_computing_molecular_graphics 'Sheldrick, G.M. (2000). SHELXTL v6.10.'
_computing_publication_material 'Sheldrick, G.M. (2000). SHELXTL v6.10.'
_computing_structure_refinement 'Sheldrick, G.M. (2000). SHELXTL v6.10.'
_computing_structure_solution 'Sheldrick, G.M. (2000). SHELXTL v6.10.'
_diffrn_ambient_temperature 110
_diffrn_detector_area_resol_mean 15.9890
_diffrn_measured_fraction_theta_full 0.995
_diffrn_measured_fraction_theta_max 0.995
_diffrn_measurement_details 'see scan set'
_diffrn_measurement_device Kappa
_diffrn_measurement_device_type Xcalibur3
_diffrn_measurement_method ' omega scans'
_diffrn_orient_matrix_UB_11 -0.0220075171
_diffrn_orient_matrix_UB_12 -0.0065979793
_diffrn_orient_matrix_UB_13 0.0298119831
_diffrn_orient_matrix_UB_21 0.0370881361
_diffrn_orient_matrix_UB_22 0.0278338512
_diffrn_orient_matrix_UB_23 0.0156107506
_diffrn_orient_matrix_UB_31 -0.0449514118
_diffrn_orient_matrix_UB_32 0.0262436139
_diffrn_orient_matrix_UB_33 -0.0090746061
_diffrn_radiation_monochromator graphite
_diffrn_radiation_source 'Enhance (Mo) X-ray Source'
_diffrn_radiation_type 'Mo K\a'
_diffrn_radiation_wavelength 0.71073
_diffrn_reflns_av_R_equivalents 0.1020
_diffrn_reflns_av_sigmaI/netI 0.1012
_diffrn_reflns_limit_h_max 12
_diffrn_reflns_limit_h_min -12
_diffrn_reflns_limit_k_max 20
_diffrn_reflns_limit_k_min -15
_diffrn_reflns_limit_l_max 22
_diffrn_reflns_limit_l_min -17
_diffrn_reflns_number 22085
_diffrn_reflns_resolution_max 0.90
_diffrn_reflns_theta_full 23.26
_diffrn_reflns_theta_max 23.26
_diffrn_reflns_theta_min 3.79
_diffrn_source_current 40
_diffrn_source_power 2
_diffrn_source_voltage 50
_diffrn_standards_interval_count 1
_diffrn_standards_interval_time 50
_exptl_absorpt_coefficient_mu 1.57311
_exptl_absorpt_correction_T_max 0.93916
_exptl_absorpt_correction_T_min 0.86057
_exptl_absorpt_correction_type numerical
_exptl_absorpt_process_details
;
CrysAlis RED, Oxford Diffraction Ltd.,
Version 1.171.27p5 beta (release 01-04-2005 CrysAlis171 .NET)
(compiled Apr  1 2005,17:53:34)
Analytical numeric absorption correction using a multifaceted crystal
model based on expressions derived by R.C. Clark & J.S. Reid.
;
_exptl_crystal_colour blue
_exptl_crystal_density_diffrn 1.794
_exptl_crystal_description plate
_exptl_crystal_F_000 2284
_exptl_crystal_size_max 0.07463
_exptl_crystal_size_mid 0.03849
_exptl_crystal_size_min 0.02070
_refine_diff_density_max 0.388
_refine_diff_density_min -0.393
_refine_diff_density_rms 0.090
_refine_ls_extinction_method none
_refine_ls_goodness_of_fit_ref 1.203
_refine_ls_hydrogen_treatment mixed
_refine_ls_matrix_type full
_refine_ls_number_parameters 650
_refine_ls_number_reflns 6126
_refine_ls_number_restraints 0
_refine_ls_restrained_S_all 1.203
_refine_ls_R_factor_all 0.1185
_refine_ls_R_factor_gt 0.0822
_refine_ls_shift/su_max 0.001
_refine_ls_shift/su_mean 0.000
_refine_ls_structure_factor_coef Fsqd
_refine_ls_weighting_details 'calc w=1/[\s^2^(Fo^2^)+(0.0332P)^2^+0.0000P] where P=(Fo^2^+2Fc^2^)/3'
_refine_ls_weighting_scheme calc
_refine_ls_wR_factor_gt 0.1120
_refine_ls_wR_factor_ref 0.1261
_reflns_number_gt 4680
_reflns_number_total 6126
_reflns_threshold_expression >2sigma(I)
_cod_data_source_file ja071968zsi20070320_115952.cif
_cod_data_source_block x0140
_cod_original_cell_volume 4283.9(8)
_cod_original_sg_symbol_H-M 'P 1 21/c 1 '
_cod_database_code 4109663
_audit_creation_method_reference
;
CrysAlis RED, Oxford Diffraction Ltd.,
Version 1.171.27p5 beta (release 01-04-2005 CrysAlis171 .NET)
(compiled Apr  1 2005,17:53:34)
;
_computing_data_collection_reference
;
CrysAlis CCD, Oxford Diffraction Ltd.,
Version 1.171.27p5 beta (release 01-04-2005 CrysAlis171 .NET)
(compiled Apr  1 2005,17:53:34)
;
_computing_cell_refinment_reference
;
CrysAlis RED, Oxford Diffraction Ltd.,
Version 1.171.27p5 beta (release 01-04-2005 CrysAlis171 .NET)
(compiled Apr  1 2005,17:53:34)
;
_computing_data_reduction_reference
;
CrysAlis RED, Oxford Diffraction Ltd.,
Version 1.171.27p5 beta (release 01-04-2005 CrysAlis171 .NET)
(compiled Apr  1 2005,17:53:34)
;
_cell_measurement_resolution_max 0.92
_jhu_your_name_here 'Dr. Amy A Sarjeant'
_jhu_your_lab_here 'NCB 240'
_jhu_your_phone_number_here x6-8569
_jhu_your_email_here xray@jhu.edu
_jhu_institutional_source 'Karlin Lab'
_jhu_submitting_scientist 'Debabrata Maiti'
_jhu_scientist_phone x6-6557
_jhu_scientist_email dmaiti1@jhu.edu
_jhu_identifying_number x0140
_jhu_xray_labbook 96
_jhu_crystalization_labbook 6MeOBr
_jhu_crystalization_solvent
;
;
_jhu_crystalization_method
;
;
_jhu_diffraction_detector_distance 50
_jhu_quality_factor 3

loop_
_symmetry_equiv_pos_as_xyz
'x, y, z'
'-x, y+1/2, -z+1/2'
'-x, -y, -z'
'x, -y-1/2, z-1/2'

loop_
_atom_site_label
_atom_site_type_symbol
_atom_site_fract_x
_atom_site_fract_y
_atom_site_fract_z
_atom_site_U_iso_or_equiv
_atom_site_adp_type
_atom_site_occupancy
_atom_site_symmetry_multiplicity
_atom_site_calc_flag
_atom_site_refinement_flags
Cu1 Cu 1.08569(8) 0.55822(5) 0.07196(4) 0.0192(2) Uani 1 1 d .
Br1 Br 0.87993(6) 0.54885(4) 0.03414(4) 0.0215(2) Uani 1 1 d .
O1 O 0.8396(6) 0.7760(4) 0.1352(3) 0.069(2) Uani 1 1 d .
N1 N 1.1233(5) 0.6365(3) 0.0095(3) 0.0205(15) Uani 1 1 d .
N2 N 1.2642(5) 0.5608(3) 0.1042(3) 0.0148(13) Uani 1 1 d .
N3 N 1.0971(6) 0.4763(3) 0.1364(3) 0.0213(15) Uani 1 1 d .
N4 N 1.1050(5) 0.6680(3) 0.1459(3) 0.0191(15) Uani 1 1 d .
C1 C 1.0480(7) 0.6835(4) -0.0245(4) 0.0252(19) Uani 1 1 d .
H1A H 0.9660 0.6752 -0.0270 0.030 Uiso 1 1 calc R
C2 C 1.0856(7) 0.7426(5) -0.0554(4) 0.038(2) Uani 1 1 d .
H2A H 1.0308 0.7743 -0.0805 0.046 Uiso 1 1 calc R
C3 C 1.2057(8) 0.7560(5) -0.0497(4) 0.038(2) Uani 1 1 d .
H3A H 1.2333 0.7977 -0.0703 0.046 Uiso 1 1 calc R
C4 C 1.2836(7) 0.7094(4) -0.0146(4) 0.0258(19) Uani 1 1 d .
H4A H 1.3657 0.7184 -0.0098 0.031 Uiso 1 1 calc R
C5 C 1.2399(6) 0.6486(4) 0.0140(3) 0.0193(18) Uani 1 1 d .
C6 C 1.3177(6) 0.5917(4) 0.0499(4) 0.0209(18) Uani 1 1 d .
H6A H 1.3313 0.5521 0.0190 0.025 Uiso 1 1 calc R
H6B H 1.3946 0.6137 0.0674 0.025 Uiso 1 1 calc R
C7 C 1.2987(6) 0.4840(4) 0.1196(4) 0.0236(19) Uani 1 1 d .
H7A H 1.3766 0.4823 0.1475 0.028 Uiso 1 1 calc R
H7B H 1.3035 0.4567 0.0786 0.028 Uiso 1 1 calc R
C8 C 1.2071(7) 0.4506(4) 0.1551(3) 0.0225(18) Uani 1 1 d .
C9 C 1.2305(8) 0.3971(4) 0.2019(4) 0.033(2) Uani 1 1 d .
H9A H 1.3084 0.3796 0.2143 0.040 Uiso 1 1 calc R
C10 C 1.1402(9) 0.3690(5) 0.2307(4) 0.042(2) Uani 1 1 d .
H10A H 1.1556 0.3323 0.2636 0.050 Uiso 1 1 calc R
C11 C 1.0277(9) 0.3939(4) 0.2121(4) 0.038(2) Uani 1 1 d .
H11A H 0.9640 0.3744 0.2309 0.045 Uiso 1 1 calc R
C12 C 1.0102(7) 0.4483(4) 0.1648(4) 0.030(2) Uani 1 1 d .
H12A H 0.9329 0.4665 0.1520 0.036 Uiso 1 1 calc R
C13 C 1.0362(7) 0.7284(4) 0.1412(4) 0.0239(19) Uani 1 1 d .
C14 C 1.0868(7) 0.7967(4) 0.1500(4) 0.027(2) Uani 1 1 d .
H14A H 1.0380 0.8389 0.1464 0.032 Uiso 1 1 calc R
C15 C 1.2066(7) 0.8049(4) 0.1640(4) 0.028(2) Uani 1 1 d .
H15A H 1.2410 0.8522 0.1693 0.033 Uiso 1 1 calc R
C16 C 1.2768(7) 0.7420(4) 0.1701(3) 0.0253(19) Uani 1 1 d .
H16A H 1.3599 0.7453 0.1805 0.030 Uiso 1 1 calc R
C17 C 1.2223(6) 0.6764(4) 0.1607(3) 0.0197(18) Uani 1 1 d .
C18 C 1.2902(7) 0.6065(4) 0.1647(4) 0.0218(18) Uani 1 1 d .
H18A H 1.3752 0.6181 0.1726 0.026 Uiso 1 1 calc R
H18B H 1.2721 0.5779 0.2027 0.026 Uiso 1 1 calc R
C19 C 0.9076(7) 0.7155(4) 0.1285(4) 0.029(2) Uani 1 1 d .
H19A H 0.8866 0.6963 0.0832 0.035 Uiso 1 1 calc R
H19B H 0.8881 0.6772 0.1590 0.035 Uiso 1 1 calc R
C20 C 0.8001(11) 0.8118(6) 0.0729(6) 0.087(4) Uani 1 1 d .
H20A H 0.7620 0.8582 0.0807 0.130 Uiso 1 1 calc R
H20B H 0.7438 0.7801 0.0455 0.130 Uiso 1 1 calc R
H20C H 0.8675 0.8212 0.0503 0.130 Uiso 1 1 calc R
B1 B 0.7067(9) 0.5868(5) 0.3201(4) 0.029(2) Uani 1 1 d .
F1 F 0.7342(4) 0.4607(2) 0.24052(19) 0.0290(11) Uani 1 1 d .
F2 F 0.6869(4) 0.4464(2) 0.11062(19) 0.0312(11) Uani 1 1 d .
F3 F 0.5996(3) 0.5615(2) 0.03413(19) 0.0275(10) Uani 1 1 d .
F4 F 0.5739(3) 0.6930(2) 0.0911(2) 0.0297(11) Uani 1 1 d .
F5 F 0.6154(4) 0.7090(2) 0.2194(2) 0.0290(11) Uani 1 1 d .
F6 F 0.5059(4) 0.4779(2) 0.2691(2) 0.0337(12) Uani 1 1 d .
F7 F 0.4201(5) 0.3785(3) 0.3413(2) 0.0612(16) Uani 1 1 d .
F8 F 0.5034(5) 0.3653(3) 0.4720(3) 0.0742(19) Uani 1 1 d .
F9 F 0.6782(5) 0.4557(3) 0.5285(2) 0.0614(16) Uani 1 1 d .
F10 F 0.7685(4) 0.5561(2) 0.4565(2) 0.0379(12) Uani 1 1 d .
F11 F 0.8293(3) 0.7018(2) 0.4162(2) 0.0291(11) Uani 1 1 d .
F12 F 0.7306(4) 0.8205(2) 0.4556(2) 0.0370(12) Uani 1 1 d .
F13 F 0.4993(4) 0.8497(2) 0.4151(2) 0.0413(13) Uani 1 1 d .
F14 F 0.3658(4) 0.7519(3) 0.3352(2) 0.0434(13) Uani 1 1 d .
F15 F 0.4627(4) 0.6320(2) 0.2943(2) 0.0343(12) Uani 1 1 d .
F16 F 0.8767(4) 0.4640(2) 0.3718(2) 0.0374(12) Uani 1 1 d .
F17 F 1.1060(4) 0.4639(3) 0.3701(2) 0.0485(14) Uani 1 1 d .
F18 F 1.2158(4) 0.5833(2) 0.3283(2) 0.0422(13) Uani 1 1 d .
F19 F 1.0857(4) 0.7037(2) 0.2884(2) 0.0348(12) Uani 1 1 d .
F20 F 0.8540(4) 0.7029(2) 0.2841(2) 0.0298(11) Uani 1 1 d .
C101 C 0.6721(6) 0.5841(4) 0.2385(4) 0.0224(18) Uani 1 1 d .
C102 C 0.6903(6) 0.5204(4) 0.2054(4) 0.0233(19) Uani 1 1 d .
C103 C 0.6674(6) 0.5113(4) 0.1381(4) 0.0246(19) Uani 1 1 d .
C104 C 0.6267(6) 0.5693(4) 0.0995(3) 0.0227(19) Uani 1 1 d .
C105 C 0.6132(6) 0.6350(4) 0.1295(4) 0.0245(19) Uani 1 1 d .
C106 C 0.6342(6) 0.6408(4) 0.1971(4) 0.0229(18) Uani 1 1 d .
C107 C 0.6476(7) 0.5211(4) 0.3586(4) 0.0232(19) Uani 1 1 d .
C108 C 0.5570(7) 0.4741(4) 0.3338(4) 0.032(2) Uani 1 1 d .
C109 C 0.5068(8) 0.4224(4) 0.3698(4) 0.038(2) Uani 1 1 d .
C110 C 0.5484(8) 0.4160(5) 0.4357(4) 0.047(3) Uani 1 1 d .
C111 C 0.6361(8) 0.4613(5) 0.4637(4) 0.045(2) Uani 1 1 d .
C112 C 0.6818(7) 0.5125(4) 0.4261(4) 0.030(2) Uani 1 1 d .
C113 C 0.6524(6) 0.6614(4) 0.3502(4) 0.0229(18) Uani 1 1 d .
C114 C 0.7134(6) 0.7114(4) 0.3933(4) 0.0243(19) Uani 1 1 d .
C115 C 0.6638(7) 0.7741(4) 0.4163(4) 0.0251(19) Uani 1 1 d .
C116 C 0.5465(7) 0.7882(4) 0.3953(4) 0.030(2) Uani 1 1 d .
C117 C 0.4804(7) 0.7390(5) 0.3552(4) 0.028(2) Uani 1 1 d .
C118 C 0.5327(7) 0.6782(4) 0.3349(4) 0.0262(19) Uani 1 1 d .
C119 C 0.8518(7) 0.5844(4) 0.3293(4) 0.0242(19) Uani 1 1 d .
C120 C 0.9236(7) 0.5251(4) 0.3500(4) 0.026(2) Uani 1 1 d .
C121 C 1.0434(7) 0.5237(4) 0.3500(4) 0.031(2) Uani 1 1 d .
C122 C 1.0983(7) 0.5836(5) 0.3283(4) 0.029(2) Uani 1 1 d .
C123 C 1.0346(7) 0.6437(4) 0.3079(4) 0.029(2) Uani 1 1 d .
C124 C 0.9138(7) 0.6421(4) 0.3075(4) 0.0228(19) Uani 1 1 d .

loop_
_atom_site_aniso_label
_atom_site_aniso_U_11
_atom_site_aniso_U_22
_atom_site_aniso_U_33
_atom_site_aniso_U_23
_atom_site_aniso_U_13
_atom_site_aniso_U_12
Cu1 0.0164(5) 0.0206(5) 0.0187(5) 0.0022(4) -0.0028(4) -0.0007(4)
Br1 0.0167(4) 0.0233(4) 0.0236(4) -0.0038(4) 0.0005(3) -0.0005(4)
O1 0.073(5) 0.070(5) 0.060(5) -0.006(4) -0.006(4) 0.012(4)
N1 0.017(4) 0.027(4) 0.016(4) -0.004(3) -0.001(3) 0.002(3)
N2 0.017(3) 0.014(3) 0.015(3) 0.008(3) 0.006(3) 0.001(3)
N3 0.027(4) 0.016(3) 0.020(4) -0.002(3) 0.001(3) -0.009(3)
N4 0.017(4) 0.021(4) 0.018(4) -0.001(3) -0.002(3) -0.001(3)
C1 0.015(5) 0.044(5) 0.018(4) 0.006(4) 0.006(4) -0.001(4)
C2 0.025(5) 0.052(6) 0.035(5) 0.025(5) 0.002(4) 0.010(4)
C3 0.039(6) 0.041(5) 0.040(6) 0.026(4) 0.023(5) 0.006(5)
C4 0.017(5) 0.038(5) 0.025(5) 0.008(4) 0.009(4) -0.002(4)
C5 0.013(4) 0.024(4) 0.020(4) 0.000(4) 0.000(4) 0.003(4)
C6 0.013(4) 0.021(4) 0.028(5) -0.008(4) -0.001(4) -0.002(3)
C7 0.022(5) 0.024(4) 0.020(4) -0.002(4) -0.012(4) -0.006(4)
C8 0.035(5) 0.012(4) 0.020(4) -0.004(4) 0.001(4) -0.007(4)
C9 0.054(6) 0.023(5) 0.024(5) 0.001(4) 0.010(5) 0.008(4)
C10 0.072(8) 0.029(5) 0.022(5) -0.002(4) -0.001(5) 0.003(5)
C11 0.057(7) 0.031(5) 0.025(5) 0.001(4) 0.004(5) -0.017(5)
C12 0.038(5) 0.023(4) 0.029(5) -0.007(4) 0.003(4) -0.012(4)
C13 0.032(5) 0.023(5) 0.017(4) -0.004(4) 0.005(4) 0.001(4)
C14 0.030(5) 0.028(5) 0.022(5) -0.002(4) -0.002(4) 0.008(4)
C15 0.044(6) 0.012(4) 0.025(5) 0.000(4) -0.001(4) -0.004(4)
C16 0.030(5) 0.026(5) 0.019(5) -0.002(4) -0.003(4) -0.004(4)
C17 0.019(5) 0.021(4) 0.017(4) -0.009(3) -0.004(4) 0.005(4)
C18 0.023(5) 0.019(4) 0.022(5) -0.011(4) -0.001(4) 0.001(4)
C19 0.026(5) 0.026(5) 0.036(5) -0.009(4) 0.005(4) 0.014(4)
C20 0.106(10) 0.079(9) 0.065(8) 0.012(7) -0.017(7) 0.006(7)
B1 0.039(6) 0.029(5) 0.015(5) -0.011(4) -0.004(5) -0.007(5)
F1 0.040(3) 0.020(2) 0.025(2) -0.001(2) -0.002(2) 0.003(2)
F2 0.039(3) 0.028(2) 0.027(3) -0.009(2) 0.006(2) 0.001(2)
F3 0.023(2) 0.037(3) 0.022(3) -0.002(2) 0.003(2) 0.000(2)
F4 0.023(3) 0.034(3) 0.032(3) 0.007(2) 0.002(2) 0.002(2)
F5 0.033(3) 0.020(2) 0.033(3) -0.006(2) 0.000(2) 0.003(2)
F6 0.032(3) 0.042(3) 0.024(3) 0.001(2) -0.006(2) -0.018(2)
F7 0.068(4) 0.067(4) 0.043(3) 0.008(3) -0.009(3) -0.052(3)
F8 0.095(5) 0.080(4) 0.043(3) 0.018(3) -0.002(3) -0.054(4)
F9 0.078(4) 0.079(4) 0.023(3) 0.016(3) -0.007(3) -0.025(3)
F10 0.042(3) 0.040(3) 0.027(3) -0.002(2) -0.010(2) -0.016(2)
F11 0.020(3) 0.032(3) 0.033(3) -0.015(2) -0.004(2) -0.005(2)
F12 0.028(3) 0.031(3) 0.050(3) -0.021(2) 0.000(2) -0.009(2)
F13 0.033(3) 0.039(3) 0.052(3) -0.016(3) 0.007(2) 0.009(2)
F14 0.021(3) 0.066(3) 0.040(3) -0.016(3) -0.004(2) 0.004(2)
F15 0.023(3) 0.052(3) 0.027(3) -0.012(2) -0.001(2) -0.010(2)
F16 0.042(3) 0.016(2) 0.050(3) -0.001(2) -0.007(2) -0.005(2)
F17 0.039(3) 0.041(3) 0.061(4) 0.000(3) -0.008(3) 0.017(2)
F18 0.026(3) 0.059(3) 0.041(3) -0.005(3) 0.003(2) 0.006(2)
F19 0.035(3) 0.042(3) 0.030(3) 0.002(2) 0.011(2) -0.013(2)
F20 0.031(3) 0.023(2) 0.034(3) 0.005(2) 0.002(2) -0.002(2)
C101 0.013(4) 0.025(4) 0.028(5) 0.004(4) -0.001(4) -0.004(3)
C102 0.018(4) 0.019(4) 0.032(5) 0.001(4) 0.002(4) 0.000(4)
C103 0.015(5) 0.035(5) 0.024(5) -0.008(4) 0.005(4) -0.011(4)
C104 0.018(5) 0.045(6) 0.005(4) 0.005(4) 0.002(3) -0.008(4)
C105 0.017(4) 0.017(4) 0.038(5) 0.007(4) -0.005(4) -0.001(4)
C106 0.017(4) 0.025(5) 0.027(5) -0.010(4) 0.003(4) -0.004(4)
C107 0.022(5) 0.024(4) 0.022(5) -0.007(4) 0.000(4) -0.004(4)
C108 0.042(6) 0.028(5) 0.021(5) 0.005(4) -0.009(4) 0.001(4)
C109 0.052(6) 0.037(5) 0.026(5) 0.006(4) 0.009(5) -0.019(5)
C110 0.061(7) 0.044(6) 0.036(6) 0.014(5) 0.005(5) -0.018(5)
C111 0.057(6) 0.051(6) 0.023(5) 0.010(5) -0.005(5) -0.021(5)
C112 0.036(5) 0.026(5) 0.025(5) -0.008(4) -0.007(4) -0.015(4)
C113 0.018(5) 0.027(5) 0.023(5) -0.001(4) 0.002(4) -0.005(4)
C114 0.010(4) 0.035(5) 0.026(5) -0.003(4) -0.004(4) -0.007(4)
C115 0.020(5) 0.031(5) 0.024(5) -0.006(4) 0.004(4) -0.005(4)
C116 0.033(6) 0.027(5) 0.031(5) -0.001(4) 0.009(4) -0.002(4)
C117 0.018(5) 0.047(5) 0.016(4) -0.005(4) -0.004(4) 0.001(4)
C118 0.021(5) 0.031(5) 0.024(5) -0.008(4) -0.004(4) -0.006(4)
C119 0.030(5) 0.022(4) 0.019(4) -0.005(4) -0.004(4) -0.001(4)
C120 0.029(5) 0.025(5) 0.022(5) -0.007(4) -0.008(4) -0.012(4)
C121 0.033(6) 0.028(5) 0.029(5) -0.012(4) -0.009(4) 0.013(4)
C122 0.019(5) 0.037(5) 0.027(5) -0.007(4) -0.004(4) -0.006(4)
C123 0.034(6) 0.035(5) 0.020(5) 0.001(4) 0.004(4) -0.005(4)
C124 0.031(5) 0.014(4) 0.021(5) -0.004(4) -0.004(4) 0.007(4)

loop_
_atom_type_symbol
_atom_type_description
_atom_type_scat_dispersion_real
_atom_type_scat_dispersion_imag
_atom_type_scat_source
C C 0.0033 0.0016 'International Tables Vol C Tables 4.2.6.8 and 6.1.1.4'
H H 0.0000 0.0000 'International Tables Vol C Tables 4.2.6.8 and 6.1.1.4'
B B 0.0013 0.0007 'International Tables Vol C Tables 4.2.6.8 and 6.1.1.4'
N N 0.0061 0.0033 'International Tables Vol C Tables 4.2.6.8 and 6.1.1.4'
O O 0.0106 0.0060 'International Tables Vol C Tables 4.2.6.8 and 6.1.1.4'
F F 0.0171 0.0103 'International Tables Vol C Tables 4.2.6.8 and 6.1.1.4'
Cu Cu 0.3201 1.2651 'International Tables Vol C Tables 4.2.6.8 and 6.1.1.4'
Br Br -0.2901 2.4595 'International Tables Vol C Tables 4.2.6.8 and 6.1.1.4'

loop_
_exptl_crystal_face_index_h
_exptl_crystal_face_index_k
_exptl_crystal_face_index_l
_exptl_crystal_face_perp_dist
1.00 14.00 24.00 0.0233
-13.00 3.00 21.00 0.0489
1.00 -16.00 22.00 0.0207
0.00 -25.00 8.00 0.0239
-13.00 -15.00 7.00 0.0496
-2.00 -15.00 -23.00 0.0309
-1.00 18.00 -20.00 0.0261
12.00 -17.00 4.00 0.0616
-2.00 24.00 -9.00 0.0252
10.00 20.00 -6.00 0.0746

loop_
_geom_angle_atom_site_label_1
_geom_angle_atom_site_label_2
_geom_angle_atom_site_label_3
_geom_angle
N3 Cu1 N1 163.8(3)
N3 Cu1 N2 80.9(2)
N1 Cu1 N2 83.6(2)
N3 Cu1 Br1 97.17(18)
N1 Cu1 Br1 98.19(17)
N2 Cu1 Br1 177.18(16)
C19 O1 C20 112.4(8)
C1 N1 C5 119.2(6)
C1 N1 Cu1 127.1(5)
C5 N1 Cu1 112.5(5)
C6 N2 C7 113.4(5)
C6 N2 C18 111.5(5)
C7 N2 C18 109.8(5)
C6 N2 Cu1 106.1(4)
C7 N2 Cu1 105.6(4)
C18 N2 Cu1 110.2(4)
C12 N3 C8 118.3(6)
C12 N3 Cu1 127.0(5)
C8 N3 Cu1 114.5(5)
C17 N4 C13 118.7(6)
N1 C1 C2 121.8(7)
C1 C2 C3 119.0(8)
C4 C3 C2 120.1(7)
C3 C4 C5 118.2(7)
N1 C5 C4 121.6(7)
N1 C5 C6 115.8(6)
C4 C5 C6 122.6(7)
N2 C6 C5 110.7(6)
N2 C7 C8 107.7(6)
N3 C8 C9 121.6(7)
N3 C8 C7 114.7(6)
C9 C8 C7 123.7(7)
C8 C9 C10 119.3(8)
C11 C10 C9 120.0(8)
C10 C11 C12 117.7(8)
N3 C12 C11 123.0(8)
N4 C13 C14 119.8(7)
N4 C13 C19 116.2(6)
C14 C13 C19 124.0(7)
C15 C14 C13 121.2(7)
C14 C15 C16 118.5(7)
C17 C16 C15 117.7(7)
N4 C17 C16 124.1(7)
N4 C17 C18 114.5(6)
C16 C17 C18 121.4(7)
N2 C18 C17 113.3(6)
O1 C19 C13 115.1(7)
C107 B1 C119 114.3(7)
C107 B1 C113 102.2(6)
C119 B1 C113 114.2(6)
C107 B1 C101 114.4(6)
C119 B1 C101 101.4(6)
C113 B1 C101 110.8(7)
C106 C101 C102 112.9(7)
C106 C101 B1 127.5(7)
C102 C101 B1 119.4(7)
F1 C102 C101 119.0(7)
F1 C102 C103 115.7(6)
C101 C102 C103 125.2(7)
F2 C103 C104 120.2(7)
F2 C103 C102 120.6(7)
C104 C103 C102 119.2(7)
F3 C104 C103 120.7(7)
F3 C104 C105 121.2(7)
C103 C104 C105 118.1(7)
F4 C105 C104 118.2(7)
F4 C105 C106 121.3(7)
C104 C105 C106 120.5(7)
F5 C106 C101 122.5(7)
F5 C106 C105 113.5(7)
C101 C106 C105 124.0(7)
C108 C107 C112 112.3(7)
C108 C107 B1 128.2(7)
C112 C107 B1 119.3(7)
F6 C108 C109 113.7(7)
F6 C108 C107 120.8(7)
C109 C108 C107 125.4(7)
F7 C109 C110 120.3(7)
F7 C109 C108 121.3(7)
C110 C109 C108 118.5(8)
F8 C110 C111 120.4(8)
F8 C110 C109 120.2(8)
C111 C110 C109 119.4(8)
F9 C111 C110 120.2(7)
F9 C111 C112 119.9(8)
C110 C111 C112 119.9(8)
F10 C112 C111 117.4(7)
F10 C112 C107 118.1(7)
C111 C112 C107 124.5(7)
C114 C113 C118 112.7(7)
C114 C113 B1 126.6(7)
C118 C113 B1 120.7(7)
F11 C114 C113 120.8(7)
F11 C114 C115 114.9(6)
C113 C114 C115 124.3(7)
F12 C115 C116 121.3(7)
F12 C115 C114 120.0(7)
C116 C115 C114 118.7(7)
F13 C116 C117 121.3(7)
F13 C116 C115 119.0(7)
C117 C116 C115 119.6(7)
F14 C117 C118 120.6(7)
F14 C117 C116 120.0(7)
C118 C117 C116 119.3(7)
C117 C118 F15 116.5(7)
C117 C118 C113 125.2(7)
F15 C118 C113 118.2(7)
C124 C119 C120 112.3(7)
C124 C119 B1 120.3(7)
C120 C119 B1 126.8(7)
F16 C120 C121 115.8(7)
F16 C120 C119 119.9(7)
C121 C120 C119 124.3(7)
F17 C121 C122 119.9(8)
F17 C121 C120 120.4(8)
C122 C121 C120 119.7(7)
C123 C122 F18 119.9(7)
C123 C122 C121 119.6(8)
F18 C122 C121 120.5(7)
F19 C123 C122 121.1(8)
F19 C123 C124 120.1(7)
C122 C123 C124 118.7(8)
F20 C124 C119 118.6(7)
F20 C124 C123 116.0(7)
C119 C124 C123 125.3(7)

loop_
_geom_bond_atom_site_label_1
_geom_bond_atom_site_label_2
_geom_bond_distance
Cu1 N3 1.991(6)
Cu1 N1 2.014(6)
Cu1 N2 2.063(6)
Cu1 Br1 2.3859(12)
O1 C19 1.374(9)
O1 C20 1.450(11)
N1 C1 1.340(9)
N1 C5 1.350(8)
N2 C6 1.470(8)
N2 C7 1.479(8)
N2 C18 1.492(8)
N3 C12 1.335(9)
N3 C8 1.352(9)
N4 C17 1.348(8)
N4 C13 1.353(9)
C1 C2 1.357(10)
C2 C3 1.392(11)
C3 C4 1.361(10)
C4 C5 1.387(10)
C5 C6 1.494(10)
C7 C8 1.503(10)
C8 C9 1.370(10)
C9 C10 1.373(11)
C10 C11 1.372(12)
C11 C12 1.384(11)
C13 C14 1.378(10)
C13 C19 1.483(10)
C14 C15 1.374(10)
C15 C16 1.400(10)
C16 C17 1.355(10)
C17 C18 1.493(9)
B1 C107 1.643(12)
B1 C119 1.654(12)
B1 C113 1.660(11)
B1 C101 1.667(11)
F1 C102 1.363(8)
F2 C103 1.348(8)
F3 C104 1.343(7)
F4 C105 1.357(8)
F5 C106 1.356(8)
F6 C108 1.375(8)
F7 C109 1.344(9)
F8 C110 1.344(9)
F9 C111 1.352(9)
F10 C112 1.354(8)
F11 C114 1.357(8)
F12 C115 1.333(8)
F13 C116 1.339(8)
F14 C117 1.342(8)
F15 C118 1.362(8)
F16 C120 1.348(8)
F17 C121 1.339(8)
F18 C122 1.354(8)
F19 C123 1.336(8)
F20 C124 1.357(8)
C101 C106 1.371(10)
C101 C102 1.379(10)
C102 C103 1.381(10)
C103 C104 1.364(10)
C104 C105 1.370(10)
C105 C106 1.381(10)
C107 C108 1.387(10)
C107 C112 1.394(10)
C108 C109 1.379(10)
C109 C110 1.373(12)
C110 C111 1.365(12)
C111 C112 1.369(10)
C113 C114 1.388(10)
C113 C118 1.401(10)
C114 C115 1.395(10)
C115 C116 1.379(10)
C116 C117 1.370(11)
C117 C118 1.360(10)
C119 C124 1.386(10)
C119 C120 1.390(10)
C120 C121 1.381(10)
C121 C122 1.371(11)
C122 C123 1.352(11)
C123 C124 1.391(10)

loop_
_geom_torsion_atom_site_label_1
_geom_torsion_atom_site_label_2
_geom_torsion_atom_site_label_3
_geom_torsion_atom_site_label_4
_geom_torsion
N3 Cu1 N1 C1 -178.5(7)
N2 Cu1 N1 C1 -162.4(6)
Br1 Cu1 N1 C1 19.8(6)
N3 Cu1 N1 C5 -11.3(11)
N2 Cu1 N1 C5 4.8(5)
Br1 Cu1 N1 C5 -173.0(4)
N3 Cu1 N2 C6 153.2(4)
N1 Cu1 N2 C6 -22.3(4)
Br1 Cu1 N2 C6 107(3)
N3 Cu1 N2 C7 32.6(4)
N1 Cu1 N2 C7 -142.9(4)
Br1 Cu1 N2 C7 -14(3)
N3 Cu1 N2 C18 -86.0(4)
N1 Cu1 N2 C18 98.5(4)
Br1 Cu1 N2 C18 -133(3)
N1 Cu1 N3 C12 176.1(7)
N2 Cu1 N3 C12 159.8(6)
Br1 Cu1 N3 C12 -22.2(6)
N1 Cu1 N3 C8 0.2(11)
N2 Cu1 N3 C8 -16.0(5)
Br1 Cu1 N3 C8 161.9(5)
C5 N1 C1 C2 0.9(11)
Cu1 N1 C1 C2 167.4(6)
N1 C1 C2 C3 -2.2(12)
C1 C2 C3 C4 1.3(13)
C2 C3 C4 C5 0.9(12)
C1 N1 C5 C4 1.4(10)
Cu1 N1 C5 C4 -167.0(6)
C1 N1 C5 C6 -177.0(6)
Cu1 N1 C5 C6 14.7(7)
C3 C4 C5 N1 -2.2(11)
C3 C4 C5 C6 176.0(7)
C7 N2 C6 C5 150.6(6)
C18 N2 C6 C5 -84.8(7)
Cu1 N2 C6 C5 35.1(6)
N1 C5 C6 N2 -34.6(8)
C4 C5 C6 N2 147.1(7)
C6 N2 C7 C8 -158.4(6)
C18 N2 C7 C8 76.1(7)
Cu1 N2 C7 C8 -42.7(6)
C12 N3 C8 C9 0.1(10)
Cu1 N3 C8 C9 176.3(6)
C12 N3 C8 C7 178.7(6)
Cu1 N3 C8 C7 -5.0(7)
N2 C7 C8 N3 32.8(8)
N2 C7 C8 C9 -148.5(7)
N3 C8 C9 C10 -0.2(11)
C7 C8 C9 C10 -178.8(7)
C8 C9 C10 C11 0.8(12)
C9 C10 C11 C12 -1.2(12)
C8 N3 C12 C11 -0.5(10)
Cu1 N3 C12 C11 -176.2(6)
C10 C11 C12 N3 1.0(11)
C17 N4 C13 C14 1.4(10)
C17 N4 C13 C19 -176.7(6)
N4 C13 C14 C15 -0.3(11)
C19 C13 C14 C15 177.7(7)
C13 C14 C15 C16 -1.0(11)
C14 C15 C16 C17 1.2(11)
C13 N4 C17 C16 -1.2(11)
C13 N4 C17 C18 -180.0(6)
C15 C16 C17 N4 -0.1(11)
C15 C16 C17 C18 178.6(7)
C6 N2 C18 C17 73.8(7)
C7 N2 C18 C17 -159.7(6)
Cu1 N2 C18 C17 -43.7(7)
N4 C17 C18 N2 54.7(8)
C16 C17 C18 N2 -124.1(7)
C20 O1 C19 C13 96.5(9)
N4 C13 C19 O1 169.2(7)
C14 C13 C19 O1 -8.9(11)
C107 B1 C101 C106 132.3(8)
C119 B1 C101 C106 -104.3(8)
C113 B1 C101 C106 17.4(11)
C107 B1 C101 C102 -53.3(10)
C119 B1 C101 C102 70.2(8)
C113 B1 C101 C102 -168.1(7)
C106 C101 C102 F1 176.5(6)
B1 C101 C102 F1 1.2(10)
C106 C101 C102 C103 -3.6(11)
B1 C101 C102 C103 -178.9(7)
F1 C102 C103 F2 0.8(10)
C101 C102 C103 F2 -179.1(7)
F1 C102 C103 C104 -178.0(6)
C101 C102 C103 C104 2.1(12)
F2 C103 C104 F3 3.6(10)
C102 C103 C104 F3 -177.6(6)
F2 C103 C104 C105 -177.1(6)
C102 C103 C104 C105 1.6(10)
F3 C104 C105 F4 -1.4(10)
C103 C104 C105 F4 179.4(6)
F3 C104 C105 C106 175.7(6)
C103 C104 C105 C106 -3.5(11)
C102 C101 C106 F5 -177.4(6)
B1 C101 C106 F5 -2.6(11)
C102 C101 C106 C105 1.6(11)
B1 C101 C106 C105 176.4(7)
F4 C105 C106 F5 -2.0(10)
C104 C105 C106 F5 -179.1(6)
F4 C105 C106 C101 178.9(6)
C104 C105 C106 C101 1.9(11)
C119 B1 C107 C108 -130.2(8)
C113 B1 C107 C108 105.8(9)
C101 B1 C107 C108 -14.0(12)
C119 B1 C107 C112 55.9(9)
C113 B1 C107 C112 -68.1(9)
C101 B1 C107 C112 172.1(7)
C112 C107 C108 F6 175.5(7)
B1 C107 C108 F6 1.3(13)
C112 C107 C108 C109 -2.0(12)
B1 C107 C108 C109 -176.3(8)
F6 C108 C109 F7 3.1(12)
C107 C108 C109 F7 -179.1(8)
F6 C108 C109 C110 -177.6(8)
C107 C108 C109 C110 0.1(14)
F7 C109 C110 F8 0.6(14)
C108 C109 C110 F8 -178.6(8)
F7 C109 C110 C111 -179.7(9)
C108 C109 C110 C111 1.0(14)
F8 C110 C111 F9 -0.3(15)
C109 C110 C111 F9 -179.9(8)
F8 C110 C111 C112 179.6(8)
C109 C110 C111 C112 -0.1(15)
F9 C111 C112 F10 -0.3(13)
C110 C111 C112 F10 179.8(8)
F9 C111 C112 C107 177.7(8)
C110 C111 C112 C107 -2.1(15)
C108 C107 C112 F10 -178.9(7)
B1 C107 C112 F10 -4.1(11)
C108 C107 C112 C111 3.0(12)
B1 C107 C112 C111 177.8(8)
C107 B1 C113 C114 108.8(8)
C119 B1 C113 C114 -15.2(11)
C101 B1 C113 C114 -128.9(8)
C107 B1 C113 C118 -68.8(9)
C119 B1 C113 C118 167.3(7)
C101 B1 C113 C118 53.5(9)
C118 C113 C114 F11 176.7(6)
B1 C113 C114 F11 -1.0(12)
C118 C113 C114 C115 -3.6(11)
B1 C113 C114 C115 178.7(7)
F11 C114 C115 F12 2.4(10)
C113 C114 C115 F12 -177.4(7)
F11 C114 C115 C116 179.8(6)
C113 C114 C115 C116 0.1(12)
F12 C115 C116 F13 -0.1(11)
C114 C115 C116 F13 -177.5(7)
F12 C115 C116 C117 -179.6(7)
C114 C115 C116 C117 3.0(11)
F13 C116 C117 F14 -0.3(12)
C115 C116 C117 F14 179.2(7)
F13 C116 C117 C118 178.3(7)
C115 C116 C117 C118 -2.2(12)
F14 C117 C118 F15 -0.5(11)
C116 C117 C118 F15 -179.0(7)
F14 C117 C118 C113 176.8(7)
C116 C117 C118 C113 -1.8(13)
C114 C113 C118 C117 4.5(11)
B1 C113 C118 C117 -177.7(7)
C114 C113 C118 F15 -178.3(6)
B1 C113 C118 F15 -0.4(10)
C107 B1 C119 C124 -170.7(7)
C113 B1 C119 C124 -53.5(9)
C101 B1 C119 C124 65.8(8)
C107 B1 C119 C120 18.2(10)
C113 B1 C119 C120 135.4(8)
C101 B1 C119 C120 -105.4(8)
C124 C119 C120 F16 -179.1(6)
B1 C119 C120 F16 -7.3(11)
C124 C119 C120 C121 0.9(11)
B1 C119 C120 C121 172.6(7)
F16 C120 C121 F17 0.7(10)
C119 C120 C121 F17 -179.2(7)
F16 C120 C121 C122 179.8(7)
C119 C120 C121 C122 -0.1(12)
F17 C121 C122 C123 179.7(7)
C120 C121 C122 C123 0.6(12)
F17 C121 C122 F18 -1.2(11)
C120 C121 C122 F18 179.7(6)
F18 C122 C123 F19 -1.1(11)
C121 C122 C123 F19 177.9(7)
F18 C122 C123 C124 179.1(6)
C121 C122 C123 C124 -1.9(12)
C120 C119 C124 F20 178.2(6)
B1 C119 C124 F20 5.9(10)
C120 C119 C124 C123 -2.3(11)
B1 C119 C124 C123 -174.6(7)
F19 C123 C124 F20 2.6(10)
C122 C123 C124 F20 -177.6(7)
F19 C123 C124 C119 -176.9(7)
C122 C123 C124 C119 2.9(12)

loop_
_diffrn_scan_number
_diffrn_scan_type
_diffrn_scan_start
_diffrn_scan_end
_diffrn_scan_width
_diffrn_scan_exptime
_diffrn_scan_omega
_diffrn_scan_theta
_diffrn_scan_kappa
_diffrn_scan_phi
_diffrn_scan_omega1
_diffrn_scan_theta1
_diffrn_scan_frames
1 omega -76.13 34.87 1.00 45.00 - -35.00 91.00 0.00 0.00 0.00 111
2 omega -72.57 39.43 1.00 45.00 - -35.00 31.00 120.00 0.00 0.00 112
3 omega -4.20 92.80 1.00 45.00 - 23.80 70.00 240.00 0.00 0.00 97
4 omega -115.50 -34.50 1.00 45.00 - -35.00 -179.00 0.00 0.00 0.00 81
